data_7701423
loop_
_publ_author_name
'Lan, Wenlong'
'Valverde-Mu\~noz, Francisco Javier'
'Dou, Yong'
'Hao, Xiaoyun'
'Mu\~noz, Carmen'
'Zhou, Zhen'
'Liu, Hui'
'Liu, Qingyun'
'Real Cabezos, Jos\'e Antonio A'
'Zhang, Daopeng'

_publ_section_title
;
 Thermal- and light-induced switchable one-dimensional rare looped-like
 spin crossover coordination polymer
;
_journal_name_full 'Dalton Transactions'
_journal_paper_doi 10.1039/C9DT03285A
_journal_year 2019
_chemical_formula_moiety 'C38 H28 Fe N10 O4 Se2, 4(C3 H7 N O)'
_chemical_formula_sum 'C50 H56 Fe N14 O8 Se2'
_chemical_formula_weight 1194.86
_space_group_IT_number 15
_space_group_name_Hall '-C 2yc'
_space_group_name_H-M_alt 'C 1 2/c 1'
_symmetry_cell_setting monoclinic
_symmetry_space_group_name_Hall '-C 2yc'
_symmetry_space_group_name_H-M 'C 1 2/c 1'
_atom_sites_solution_hydrogens geom
_atom_sites_solution_primary direct
_atom_sites_solution_secondary difmap
_audit_creation_method SHELXL-97
_audit_update_record
;
2019-02-19 deposited with the CCDC.    2019-10-22 downloaded from the CCDC.
;
_cell_angle_alpha 90.00
_cell_angle_beta 117.624(10)
_cell_angle_gamma 90.00
_cell_formula_units_Z 4
_cell_length_a 25.240(2)
_cell_length_b 14.5659(8)
_cell_length_c 17.2422(14)
_cell_measurement_reflns_used 1824
_cell_measurement_temperature 293(2)
_cell_measurement_theta_max 26.298
_cell_measurement_theta_min 2.782
_cell_volume 5616.4(9)
_computing_cell_refinement 'SAINT-Plus (Bruker, 2001)'
_computing_data_collection 'APEX2 (Bruker, 2004)'
_computing_data_reduction SAINT-Plus
_computing_molecular_graphics 'SHELXTL (Sheldrick, 2008)'
_computing_publication_material SHELXTL
_computing_structure_refinement 'SHELXL-97 (Sheldrick, 2008)'
_computing_structure_solution 'SHELXS-97 (Sheldrick, 2008)'
_diffrn_ambient_temperature 293(2)
_diffrn_measured_fraction_theta_full 0.995
_diffrn_measured_fraction_theta_max 0.995
_diffrn_measurement_device_type 'Bruker APEX II CCD area-detector'
_diffrn_measurement_method '\f and \w scans'
_diffrn_radiation_monochromator graphite
_diffrn_radiation_source 'fine-focus sealed tube'
_diffrn_radiation_type MoK\a
_diffrn_radiation_wavelength 0.71073
_diffrn_reflns_av_R_equivalents 0.0416
_diffrn_reflns_av_sigmaI/netI 0.0704
_diffrn_reflns_limit_h_max 30
_diffrn_reflns_limit_h_min -29
_diffrn_reflns_limit_k_max 10
_diffrn_reflns_limit_k_min -17
_diffrn_reflns_limit_l_max 20
_diffrn_reflns_limit_l_min -13
_diffrn_reflns_number 9250
_diffrn_reflns_theta_full 25.01
_diffrn_reflns_theta_max 25.01
_diffrn_reflns_theta_min 3.07
_exptl_absorpt_coefficient_mu 1.628
_exptl_absorpt_correction_T_max 0.7473
_exptl_absorpt_correction_T_min 0.6960
_exptl_absorpt_correction_type multi-scan
_exptl_absorpt_process_details sadabs
_exptl_crystal_colour yellow
_exptl_crystal_density_diffrn 1.413
_exptl_crystal_density_method 'not measured'
_exptl_crystal_description block
_exptl_crystal_F_000 2448
_exptl_crystal_size_max 0.24
_exptl_crystal_size_mid 0.21
_exptl_crystal_size_min 0.19
_refine_diff_density_max 1.521
_refine_diff_density_min -0.751
_refine_diff_density_rms 0.098
_refine_ls_extinction_method none
_refine_ls_goodness_of_fit_ref 1.048
_refine_ls_hydrogen_treatment mixed
_refine_ls_matrix_type full
_refine_ls_number_parameters 343
_refine_ls_number_reflns 4935
_refine_ls_number_restraints 0
_refine_ls_restrained_S_all 1.048
_refine_ls_R_factor_all 0.0910
_refine_ls_R_factor_gt 0.0629
_refine_ls_shift/su_max 0.001
_refine_ls_shift/su_mean 0.000
_refine_ls_structure_factor_coef Fsqd
_refine_ls_weighting_details 'calc w=1/[\s^2^(Fo^2^)+(0.0867P)^2^+11.6046P] where P=(Fo^2^+2Fc^2^)/3'
_refine_ls_weighting_scheme calc
_refine_ls_wR_factor_gt 0.1640
_refine_ls_wR_factor_ref 0.1845
_reflns_number_gt 3497
_reflns_number_total 4935
_reflns_threshold_expression >2sigma(I)
_cod_data_source_file c9dt03285a2.cif
_cod_data_source_block fesert
_cod_original_cell_volume 5616.3(7)
_cod_original_sg_symbol_H-M C2/c
_cod_database_code 7701423

loop_
_symmetry_equiv_pos_as_xyz
'x, y, z'
'-x, y, -z+1/2'
'x+1/2, y+1/2, z'
'-x+1/2, y+1/2, -z+1/2'
'-x, -y, -z'
'x, -y, z-1/2'
'-x+1/2, -y+1/2, -z'
'x+1/2, -y+1/2, z-1/2'

loop_
_atom_site_label
_atom_site_type_symbol
_atom_site_fract_x
_atom_site_fract_y
_atom_site_fract_z
_atom_site_U_iso_or_equiv
_atom_site_adp_type
_atom_site_occupancy
_atom_site_symmetry_multiplicity
_atom_site_calc_flag
_atom_site_refinement_flags
Fe1 Fe 0.0000 1.40675(6) 0.2500 0.0252(3) Uani 1 2 d S
Se1 Se 0.02993(3) 1.32623(6) 0.54940(4) 0.0627(3) Uani 1 1 d .
O1 O 0.27095(15) 1.1263(2) 0.4658(2) 0.0424(9) Uani 1 1 d .
O2 O 0.26211(16) 0.6732(2) 0.3144(3) 0.0456(10) Uani 1 1 d .
O3 O 0.12832(18) 0.9530(3) 0.1996(3) 0.0653(13) Uani 1 1 d .
O4 O 0.1542(2) 0.1484(3) 0.9510(4) 0.0714(15) Uani 1 1 d .
N1 N 0.01499(18) 1.3998(3) 0.3822(3) 0.0325(10) Uani 1 1 d .
N2 N 0.06819(17) 1.2982(3) 0.2799(3) 0.0307(9) Uani 1 1 d .
N3 N 0.19181(16) 1.0841(3) 0.3360(3) 0.0296(9) Uani 1 1 d .
H3 H 0.1793 1.0412 0.2973 0.036 Uiso 1 1 calc R
N4 N 0.19735(17) 0.7231(3) 0.3630(3) 0.0313(10) Uani 1 1 d .
H4 H 0.1918 0.7666 0.3922 0.038 Uiso 1 1 calc R
N5 N 0.06923(17) 0.5132(3) 0.2884(3) 0.0288(9) Uani 1 1 d .
N6 N 0.1826(2) 0.8708(4) 0.1490(3) 0.0520(13) Uani 1 1 d .
N7 N 0.0870(3) 0.0457(5) 0.9506(5) 0.0806(19) Uani 1 1 d .
C1 C 0.0208(2) 1.3713(3) 0.4475(4) 0.0316(11) Uani 1 1 d .
C2 C 0.1200(2) 1.2983(3) 0.3538(3) 0.0290(11) Uani 1 1 d .
H2 H 0.1273 1.3469 0.3925 0.035 Uiso 1 1 calc R
C3 C 0.1631(2) 1.2314(3) 0.3766(3) 0.0292(11) Uani 1 1 d .
H3A H 0.1985 1.2356 0.4287 0.035 Uiso 1 1 calc R
C4 C 0.1531(2) 1.1579(3) 0.3209(3) 0.0272(11) Uani 1 1 d .
C5 C 0.0998(2) 1.1574(3) 0.2434(3) 0.0343(12) Uani 1 1 d .
H5 H 0.0915 1.1099 0.2033 0.041 Uiso 1 1 calc R
C6 C 0.0594(2) 1.2273(3) 0.2263(3) 0.0346(12) Uani 1 1 d .
H6 H 0.0238 1.2251 0.1743 0.042 Uiso 1 1 calc R
C7 C 0.2478(2) 1.0718(3) 0.4060(3) 0.0299(11) Uani 1 1 d .
C8 C 0.2782(2) 0.9851(3) 0.4015(3) 0.0276(11) Uani 1 1 d .
C9 C 0.2481(2) 0.9023(3) 0.3780(3) 0.0298(11) Uani 1 1 d .
H9 H 0.2079 0.9001 0.3645 0.036 Uiso 1 1 calc R
C10 C 0.2766(2) 0.8229(3) 0.3742(3) 0.0303(11) Uani 1 1 d .
C11 C 0.3366(2) 0.8283(3) 0.3919(3) 0.0336(12) Uani 1 1 d .
H11 H 0.3561 0.7762 0.3868 0.040 Uiso 1 1 calc R
C12 C 0.3667(2) 0.9107(4) 0.4169(4) 0.0368(13) Uani 1 1 d .
H12 H 0.4067 0.9135 0.4300 0.044 Uiso 1 1 calc R
C13 C 0.3381(2) 0.9891(4) 0.4230(3) 0.0316(11) Uani 1 1 d .
H13 H 0.3590 1.0441 0.4412 0.038 Uiso 1 1 calc R
C14 C 0.2455(2) 0.7326(3) 0.3471(3) 0.0329(12) Uani 1 1 d .
C15 C 0.1560(2) 0.6507(3) 0.3369(3) 0.0283(11) Uani 1 1 d .
C16 C 0.1502(2) 0.5840(3) 0.2751(4) 0.0361(12) Uani 1 1 d .
H16 H 0.1753 0.5840 0.2491 0.043 Uiso 1 1 calc R
C17 C 0.1068(2) 0.5190(4) 0.2540(3) 0.0346(12) Uani 1 1 d .
H17 H 0.1031 0.4753 0.2125 0.042 Uiso 1 1 calc R
C18 C 0.0748(2) 0.5769(3) 0.3472(4) 0.0370(13) Uani 1 1 d .
H18 H 0.0490 0.5750 0.3719 0.044 Uiso 1 1 calc R
C19 C 0.1170(2) 0.6450(4) 0.3727(4) 0.0398(13) Uani 1 1 d .
H19 H 0.1195 0.6877 0.4144 0.048 Uiso 1 1 calc R
C20 C 0.0671(9) 0.0899(11) 0.9996(12) 0.226(9) Uani 1 1 d .
H20A H 0.0810 0.0591 1.0549 0.340 Uiso 1 1 calc R
H20B H 0.0242 0.0905 0.9701 0.340 Uiso 1 1 calc R
H20C H 0.0818 0.1518 1.0092 0.340 Uiso 1 1 calc R
C21 C 0.0587(6) -0.0465(8) 0.9252(8) 0.144(5) Uani 1 1 d .
H21A H 0.0160 -0.0399 0.8959 0.216 Uiso 1 1 calc R
H21B H 0.0705 -0.0835 0.9766 0.216 Uiso 1 1 calc R
H21C H 0.0713 -0.0755 0.8865 0.216 Uiso 1 1 calc R
C22 C 0.1267(6) 0.0785(9) 0.9375(11) 0.169(7) Uani 1 1 d .
H22 H 0.1391 0.0367 0.9085 0.203 Uiso 1 1 calc R
C23 C 0.1382(3) 0.8822(4) 0.1692(4) 0.0559(17) Uani 1 1 d .
H23 H 0.1125 0.8329 0.1596 0.067 Uiso 1 1 calc R
C24 C 0.2245(3) 0.9437(5) 0.1613(5) 0.075(2) Uani 1 1 d .
H24A H 0.2086 1.0009 0.1690 0.113 Uiso 1 1 calc R
H24B H 0.2312 0.9476 0.1109 0.113 Uiso 1 1 calc R
H24C H 0.2617 0.9311 0.2123 0.113 Uiso 1 1 calc R
C25 C 0.1915(3) 0.7827(5) 0.1181(5) 0.0662(19) Uani 1 1 d .
H25A H 0.2272 0.7547 0.1622 0.099 Uiso 1 1 calc R
H25B H 0.1953 0.7911 0.0657 0.099 Uiso 1 1 calc R
H25C H 0.1578 0.7437 0.1058 0.099 Uiso 1 1 calc R

loop_
_atom_site_aniso_label
_atom_site_aniso_U_11
_atom_site_aniso_U_22
_atom_site_aniso_U_33
_atom_site_aniso_U_23
_atom_site_aniso_U_13
_atom_site_aniso_U_12
Fe1 0.0226(5) 0.0196(5) 0.0316(5) 0.000 0.0110(4) 0.000
Se1 0.0491(4) 0.0963(6) 0.0475(4) 0.0299(4) 0.0264(3) 0.0233(4)
O1 0.034(2) 0.030(2) 0.044(2) -0.0099(19) 0.0019(17) 0.0033(17)
O2 0.043(2) 0.027(2) 0.080(3) -0.013(2) 0.040(2) -0.0001(17)
O3 0.050(2) 0.053(3) 0.074(3) -0.034(2) 0.013(2) 0.005(2)
O4 0.095(4) 0.045(3) 0.116(4) 0.023(3) 0.084(4) 0.016(3)
N1 0.032(2) 0.031(2) 0.034(2) 0.001(2) 0.014(2) -0.0022(19)
N2 0.026(2) 0.025(2) 0.036(2) -0.0034(19) 0.0094(19) 0.0003(18)
N3 0.023(2) 0.020(2) 0.036(2) -0.0078(18) 0.0052(18) 0.0004(17)
N4 0.035(2) 0.022(2) 0.044(3) -0.0061(19) 0.025(2) -0.0048(18)
N5 0.029(2) 0.025(2) 0.035(2) -0.0051(19) 0.0173(18) -0.0024(18)
N6 0.052(3) 0.048(3) 0.055(3) -0.014(3) 0.024(3) -0.002(3)
N7 0.077(4) 0.087(5) 0.106(5) -0.016(4) 0.067(4) -0.021(4)
C1 0.020(2) 0.031(3) 0.041(3) -0.001(3) 0.011(2) 0.004(2)
C2 0.029(3) 0.023(2) 0.033(3) -0.008(2) 0.013(2) -0.004(2)
C3 0.021(2) 0.027(3) 0.031(3) -0.004(2) 0.005(2) -0.001(2)
C4 0.021(2) 0.024(3) 0.034(3) -0.001(2) 0.011(2) 0.000(2)
C5 0.031(3) 0.025(3) 0.035(3) -0.010(2) 0.005(2) 0.000(2)
C6 0.029(3) 0.024(3) 0.037(3) -0.002(2) 0.003(2) 0.002(2)
C7 0.028(3) 0.021(2) 0.038(3) 0.000(2) 0.012(2) -0.001(2)
C8 0.025(2) 0.023(2) 0.035(3) 0.000(2) 0.013(2) 0.000(2)
C9 0.021(2) 0.026(3) 0.040(3) -0.001(2) 0.013(2) -0.001(2)
C10 0.030(3) 0.025(3) 0.041(3) 0.004(2) 0.021(2) 0.003(2)
C11 0.028(3) 0.031(3) 0.046(3) 0.006(2) 0.021(2) 0.008(2)
C12 0.023(2) 0.038(3) 0.052(3) 0.012(3) 0.020(2) 0.003(2)
C13 0.025(2) 0.029(3) 0.039(3) 0.004(2) 0.013(2) -0.006(2)
C14 0.026(2) 0.030(3) 0.042(3) 0.004(2) 0.015(2) 0.002(2)
C15 0.029(2) 0.020(2) 0.037(3) 0.003(2) 0.017(2) 0.002(2)
C16 0.033(3) 0.035(3) 0.046(3) -0.009(3) 0.023(2) -0.005(2)
C17 0.038(3) 0.032(3) 0.040(3) -0.013(2) 0.023(3) -0.005(2)
C18 0.043(3) 0.030(3) 0.051(3) -0.010(3) 0.033(3) -0.012(2)
C19 0.055(3) 0.030(3) 0.049(3) -0.013(3) 0.036(3) -0.010(3)
C20 0.35(2) 0.205(16) 0.27(2) -0.033(15) 0.27(2) 0.006(16)
C21 0.203(13) 0.122(10) 0.155(11) -0.023(8) 0.123(11) -0.044(9)
C22 0.150(11) 0.132(10) 0.280(19) 0.105(12) 0.147(12) 0.025(9)
C23 0.040(3) 0.047(4) 0.067(4) -0.025(3) 0.014(3) -0.006(3)
C24 0.084(5) 0.073(5) 0.073(5) 0.001(4) 0.040(4) -0.021(4)
C25 0.064(4) 0.069(5) 0.070(5) -0.016(4) 0.035(4) 0.008(4)

loop_
_atom_type_symbol
_atom_type_description
_atom_type_scat_dispersion_real
_atom_type_scat_dispersion_imag
_atom_type_scat_source
C C 0.0033 0.0016 'International Tables Vol C Tables 4.2.6.8 and 6.1.1.4'
H H 0.0000 0.0000 'International Tables Vol C Tables 4.2.6.8 and 6.1.1.4'
N N 0.0061 0.0033 'International Tables Vol C Tables 4.2.6.8 and 6.1.1.4'
O O 0.0106 0.0060 'International Tables Vol C Tables 4.2.6.8 and 6.1.1.4'
Fe Fe 0.3463 0.8444 'International Tables Vol C Tables 4.2.6.8 and 6.1.1.4'
Se Se -0.0929 2.2259 'International Tables Vol C Tables 4.2.6.8 and 6.1.1.4'

loop_
_geom_angle_atom_site_label_1
_geom_angle_atom_site_label_2
_geom_angle_atom_site_label_3
_geom_angle
_geom_angle_site_symmetry_1
_geom_angle_site_symmetry_3
N1 Fe1 N1 174.6(2) . 2
N1 Fe1 N5 89.39(15) . 1_565
N1 Fe1 N5 94.45(15) 2 1_565
N1 Fe1 N5 94.45(15) . 2_565
N1 Fe1 N5 89.39(15) 2 2_565
N5 Fe1 N5 90.2(2) 1_565 2_565
N1 Fe1 N2 87.04(15) . 2
N1 Fe1 N2 89.08(16) 2 2
N5 Fe1 N2 176.39(15) 1_565 2
N5 Fe1 N2 90.58(14) 2_565 2
N1 Fe1 N2 89.08(16) . .
N1 Fe1 N2 87.04(15) 2 .
N5 Fe1 N2 90.58(14) 1_565 .
N5 Fe1 N2 176.39(15) 2_565 .
N2 Fe1 N2 88.9(2) 2 .
C1 N1 Fe1 161.3(4) . .
C6 N2 C2 115.9(4) . .
C6 N2 Fe1 122.0(3) . .
C2 N2 Fe1 122.1(3) . .
C7 N3 C4 127.5(4) . .
C7 N3 H3 116.2 . .
C4 N3 H3 116.2 . .
C14 N4 C15 127.5(4) . .
C14 N4 H4 116.3 . .
C15 N4 H4 116.3 . .
C18 N5 C17 116.6(4) . .
C18 N5 Fe1 120.6(3) . 1_545
C17 N5 Fe1 122.8(3) . 1_545
C23 N6 C24 121.2(6) . .
C23 N6 C25 120.1(5) . .
C24 N6 C25 118.6(6) . .
C22 N7 C20 120.8(13) . .
C22 N7 C21 128.4(10) . .
C20 N7 C21 110.6(10) . .
N1 C1 Se1 179.7(6) . .
N2 C2 C3 124.4(4) . .
N2 C2 H2 117.8 . .
C3 C2 H2 117.8 . .
C2 C3 C4 119.0(4) . .
C2 C3 H3A 120.5 . .
C4 C3 H3A 120.5 . .
C3 C4 C5 117.2(4) . .
C3 C4 N3 125.5(4) . .
C5 C4 N3 117.3(4) . .
C6 C5 C4 119.6(5) . .
C6 C5 H5 120.2 . .
C4 C5 H5 120.2 . .
N2 C6 C5 123.9(4) . .
N2 C6 H6 118.1 . .
C5 C6 H6 118.1 . .
O1 C7 N3 123.4(4) . .
O1 C7 C8 122.6(4) . .
N3 C7 C8 114.0(4) . .
C13 C8 C9 120.0(4) . .
C13 C8 C7 118.3(4) . .
C9 C8 C7 121.7(4) . .
C10 C9 C8 121.2(4) . .
C10 C9 H9 119.4 . .
C8 C9 H9 119.4 . .
C9 C10 C11 118.6(4) . .
C9 C10 C14 122.9(4) . .
C11 C10 C14 118.4(4) . .
C12 C11 C10 119.9(4) . .
C12 C11 H11 120.0 . .
C10 C11 H11 120.0 . .
C11 C12 C13 120.9(4) . .
C11 C12 H12 119.5 . .
C13 C12 H12 119.5 . .
C12 C13 C8 119.3(5) . .
C12 C13 H13 120.3 . .
C8 C13 H13 120.3 . .
O2 C14 N4 123.5(5) . .
O2 C14 C10 122.1(4) . .
N4 C14 C10 114.4(4) . .
C19 C15 C16 116.9(4) . .
C19 C15 N4 118.6(4) . .
C16 C15 N4 124.4(4) . .
C17 C16 C15 118.2(5) . .
C17 C16 H16 120.9 . .
C15 C16 H16 120.9 . .
N5 C17 C16 125.1(5) . .
N5 C17 H17 117.5 . .
C16 C17 H17 117.5 . .
N5 C18 C19 122.7(5) . .
N5 C18 H18 118.7 . .
C19 C18 H18 118.7 . .
C18 C19 C15 120.5(5) . .
C18 C19 H19 119.8 . .
C15 C19 H19 119.8 . .
N7 C20 H20A 109.5 . .
N7 C20 H20B 109.5 . .
H20A C20 H20B 109.5 . .
N7 C20 H20C 109.5 . .
H20A C20 H20C 109.5 . .
H20B C20 H20C 109.5 . .
N7 C21 H21A 109.5 . .
N7 C21 H21B 109.5 . .
H21A C21 H21B 109.5 . .
N7 C21 H21C 109.5 . .
H21A C21 H21C 109.5 . .
H21B C21 H21C 109.5 . .
O4 C22 N7 138.6(15) . .
O4 C22 H22 110.7 . .
N7 C22 H22 110.7 . .
O3 C23 N6 125.3(6) . .
O3 C23 H23 117.4 . .
N6 C23 H23 117.4 . .
N6 C24 H24A 109.5 . .
N6 C24 H24B 109.5 . .
H24A C24 H24B 109.5 . .
N6 C24 H24C 109.5 . .
H24A C24 H24C 109.5 . .
H24B C24 H24C 109.5 . .
N6 C25 H25A 109.5 . .
N6 C25 H25B 109.5 . .
H25A C25 H25B 109.5 . .
N6 C25 H25C 109.5 . .
H25A C25 H25C 109.5 . .
H25B C25 H25C 109.5 . .

loop_
_geom_bond_atom_site_label_1
_geom_bond_atom_site_label_2
_geom_bond_distance
_geom_bond_site_symmetry_2
Fe1 N1 2.132(4) .
Fe1 N1 2.132(4) 2
Fe1 N5 2.196(4) 1_565
Fe1 N5 2.196(4) 2_565
Fe1 N2 2.215(4) 2
Fe1 N2 2.215(4) .
Se1 C1 1.788(6) .
O1 C7 1.215(6) .
O2 C14 1.210(6) .
O3 C23 1.233(7) .
O4 C22 1.193(13) .
N1 C1 1.144(6) .
N2 C6 1.334(6) .
N2 C2 1.337(6) .
N3 C7 1.380(6) .
N3 C4 1.394(6) .
N3 H3 0.8600 .
N4 C14 1.371(6) .
N4 C15 1.403(6) .
N4 H4 0.8600 .
N5 C18 1.333(6) .
N5 C17 1.334(6) .
N5 Fe1 2.196(4) 1_545
N6 C23 1.329(8) .
N6 C24 1.444(8) .
N6 C25 1.446(8) .
N7 C22 1.222(11) .
N7 C20 1.331(13) .
N7 C21 1.489(12) .
C2 C3 1.376(7) .
C2 H2 0.9300 .
C3 C4 1.381(6) .
C3 H3A 0.9300 .
C4 C5 1.389(7) .
C5 C6 1.372(7) .
C5 H5 0.9300 .
C6 H6 0.9300 .
C7 C8 1.497(6) .
C8 C13 1.382(6) .
C8 C9 1.382(6) .
C9 C10 1.380(6) .
C9 H9 0.9300 .
C10 C11 1.400(7) .
C10 C14 1.492(7) .
C11 C12 1.379(7) .
C11 H11 0.9300 .
C12 C13 1.380(7) .
C12 H12 0.9300 .
C13 H13 0.9300 .
C15 C19 1.386(7) .
C15 C16 1.399(7) .
C16 C17 1.364(7) .
C16 H16 0.9300 .
C17 H17 0.9300 .
C18 C19 1.371(7) .
C18 H18 0.9300 .
C19 H19 0.9300 .
C20 H20A 0.9600 .
C20 H20B 0.9600 .
C20 H20C 0.9600 .
C21 H21A 0.9600 .
C21 H21B 0.9600 .
C21 H21C 0.9600 .
C22 H22 0.9300 .
C23 H23 0.9300 .
C24 H24A 0.9600 .
C24 H24B 0.9600 .
C24 H24C 0.9600 .
C25 H25A 0.9600 .
C25 H25B 0.9600 .
C25 H25C 0.9600 .
